data_7132879
loop_
_publ_author_name
'Lyu, Bang-Heng'
'Xie, Kai-Ping'
'Cui, Wen'
'Chen, Yan-Cong'
'Chen, Guan-Xi'
'Wu, Si-Guo'
'Tong, Ming-Liang'

_publ_section_title
;
 Cyanometallic charge engineering in spin crossover metal-organic
 frameworks.
;
_journal_issue 32
_journal_name_full 'Chemical communications (Cambridge, England)'
_journal_page_first 4318
_journal_page_last 4321
_journal_paper_doi 10.1039/d4cc00673a
_journal_volume 60
_journal_year 2024
_chemical_formula_moiety 'C48 H32 Au Fe N6, Br, 1[H2O], 4.5[C2H2Cl4]'
_chemical_formula_sum 'C57 H43 Au Br Cl18 Fe N6 O'
_chemical_formula_weight 1798.80
_space_group_crystal_system orthorhombic
_space_group_IT_number 65
_space_group_name_Hall '-C 2 2'
_space_group_name_H-M_alt 'C m m m'
_atom_sites_solution_hydrogens geom
_atom_sites_solution_primary dual
_audit_creation_date 2023-12-18
_audit_creation_method
;
Olex2 1.5
(compiled 2022.04.07 svn.rca3783a0 for OlexSys, GUI svn.r6498)
;
_audit_update_record
;
2024-01-12 deposited with the CCDC.	2024-03-20 downloaded from the CCDC.
;
_cell_angle_alpha 90
_cell_angle_beta 90
_cell_angle_gamma 90
_cell_formula_units_Z 4
_cell_length_a 20.0212(8)
_cell_length_b 28.7967(13)
_cell_length_c 16.6677(7)
_cell_measurement_reflns_used 9986
_cell_measurement_temperature 91.0
_cell_measurement_theta_max 27.90
_cell_measurement_theta_min 2.37
_cell_volume 9609.7(7)
_computing_cell_refinement 'SAINT V8.40B (?, 2016)'
_computing_data_reduction 'SAINT V8.40B (?, 2016)'
_computing_molecular_graphics 'Olex2 1.5 (Dolomanov et al., 2009)'
_computing_publication_material 'Olex2 1.5 (Dolomanov et al., 2009)'
_computing_structure_refinement 'SHELXL 2018/3 (Sheldrick, 2015)'
_computing_structure_solution 'SHELXT 2018/2 (Sheldrick, 2018)'
_diffrn_ambient_temperature 91.00
_diffrn_measured_fraction_theta_full 0.998
_diffrn_measured_fraction_theta_max 0.994
_diffrn_measurement_device_type 'Bruker APEX-II CCD'
_diffrn_measurement_method '\f and \w scans'
_diffrn_radiation_type MoK\a
_diffrn_radiation_wavelength 0.71073
_diffrn_reflns_av_R_equivalents 0.0424
_diffrn_reflns_av_unetI/netI 0.0292
_diffrn_reflns_Laue_measured_fraction_full 0.998
_diffrn_reflns_Laue_measured_fraction_max 0.994
_diffrn_reflns_limit_h_max 20
_diffrn_reflns_limit_h_min -25
_diffrn_reflns_limit_k_max 37
_diffrn_reflns_limit_k_min -36
_diffrn_reflns_limit_l_max 21
_diffrn_reflns_limit_l_min -21
_diffrn_reflns_number 50587
_diffrn_reflns_point_group_measured_fraction_full 0.998
_diffrn_reflns_point_group_measured_fraction_max 0.994
_diffrn_reflns_theta_full 25.242
_diffrn_reflns_theta_max 27.896
_diffrn_reflns_theta_min 1.740
_exptl_absorpt_coefficient_mu 2.623
_exptl_absorpt_correction_T_max 0.7456
_exptl_absorpt_correction_T_min 0.5959
_exptl_absorpt_correction_type multi-scan
_exptl_absorpt_process_details
;
SADABS-2016/2 (Bruker,2016/2) was used for absorption correction.
wR2(int) was 0.0759 before and 0.0630 after correction.
The Ratio of minimum to maximum transmission is 0.7992.
The \l/2 correction factor is Not present.
;
_exptl_crystal_density_diffrn 1.243
_exptl_crystal_description block
_exptl_crystal_F_000 3524
_exptl_crystal_size_max 0.261
_exptl_crystal_size_mid 0.192
_exptl_crystal_size_min 0.155
_refine_diff_density_max 3.081
_refine_diff_density_min -1.756
_refine_diff_density_rms 0.152
_refine_ls_extinction_method none
_refine_ls_goodness_of_fit_ref 1.079
_refine_ls_hydrogen_treatment constr
_refine_ls_matrix_type full
_refine_ls_number_parameters 204
_refine_ls_number_reflns 6171
_refine_ls_number_restraints 258
_refine_ls_restrained_S_all 1.078
_refine_ls_R_factor_all 0.0588
_refine_ls_R_factor_gt 0.0552
_refine_ls_shift/su_max 0.003
_refine_ls_shift/su_mean 0.000
_refine_ls_structure_factor_coef Fsqd
_refine_ls_weighting_details 'w=1/[\s^2^(Fo^2^)+(0.0937P)^2^+68.0571P] where P=(Fo^2^+2Fc^2^)/3'
_refine_ls_weighting_scheme calc
_refine_ls_wR_factor_gt 0.1620
_refine_ls_wR_factor_ref 0.1641
_reflns_Friedel_coverage 0.000
_reflns_number_gt 5626
_reflns_number_total 6171
_reflns_threshold_expression 'I > 2\s(I)'
_cod_data_source_file d4cc00673a2.cif
_cod_data_source_block 2
_cod_depositor_comments 'Adding full bibliography for 7132879--7132883.cif.'
_cod_database_code 7132879
_shelx_shelxl_version_number 2018/3
_shelx_space_group_comment
;
The symmetry employed for this shelxl refinement is uniquely defined
by the following loop, which should always be used as a source of
symmetry information in preference to the above space-group names.
They are only intended as comments.
;
_shelx_estimated_absorpt_t_max 0.687
_shelx_estimated_absorpt_t_min 0.548
_olex2_refinement_description
;
1. Fixed Uiso
 At 1.2 times of:
  All C(H) groups
2. Rigid bond restraints
 C7, C12, C11, C10, C9, C8
 with sigma for 1-2 distances of 0.01 and sigma for 1-3 distances of 0.01
 C6, C5A, C4A, N2, C2A, C3A
 with sigma for 1-2 distances of 0.01 and sigma for 1-3 distances of 0.01
 C7, C12, C10A, C11A, C9A, C8A
 with sigma for 1-2 distances of 0.01 and sigma for 1-3 distances of 0.01
 C6, N2, C4, C2, C5, C3
 with sigma for 1-2 distances of 0.01 and sigma for 1-3 distances of 0.01
3. Uiso/Uaniso restraints and constraints
Br1B \\sim Br1A \\sim Br1: within 1.7A with sigma of 0.005 and sigma for
terminal atoms of 0.001 within 1.7A
C3A \\sim C2A \\sim C4A \\sim C5A \\sim C6 \\sim N2: within 2A with sigma of
0.04 and sigma for terminal atoms of 0.08 within 2A
C9 \\sim C8 \\sim C10 \\sim C11 \\sim C12: within 2A with sigma of 0.04 and
sigma for terminal atoms of 0.08 within 2A
C10A \\sim C11A \\sim C9A \\sim C8A \\sim C12: within 2A with sigma of 0.04 and
sigma for terminal atoms of 0.08 within 2A
C3 \\sim C2 \\sim C5 \\sim C4 \\sim C6 \\sim N2: within 2A with sigma of 0.04
and sigma for terminal atoms of 0.08 within 2A
C7 \\sim C10A \\sim C11A \\sim C12 \\sim C9A \\sim C8A \\sim C10 \\sim C11
\\sim C9 \\sim C8: within 2A with sigma of 0.01 and sigma for terminal atoms of
0.02 within 2A
4. Others
 Fixed Sof: C3(0.5) H3(0.5) C2(0.5) H2(0.5) C4(0.5) H4(0.5) C5(0.5) H5(0.5)
 C5A(0.5) H5A(0.5) C4A(0.5) H4A(0.5) C2A(0.5) H2A(0.5) C3A(0.5) H3A(0.5)
 C10A(0.5) H10A(0.5) C11A(0.5) H11A(0.5) C9A(0.5) H9A(0.5) C8A(0.5) H8A(0.5)
 C10(0.5) H10(0.5) C11(0.5) H11(0.5) C9(0.5) H9(0.5) C8(0.5) H8(0.5)
 Br1(0.0625) Br1A(0.0625) Br1B(0.125)
5.a Aromatic/amide H refined with riding coordinates:
 C3(H3), C2(H2), C4(H4), C5(H5), C5A(H5A), C4A(H4A), C2A(H2A), C3A(H3A),
 C10A(H10A), C11A(H11A), C9A(H9A), C8A(H8A), C10(H10), C11(H11), C9(H9), C8(H8)
5.b Fitted hexagon refined as free rotating group:
 C6(C3,C2,N2,C4,C5), C7(C10A,C11A,C12,C9A,C8A)
;
_smtbx_masks_special_details
;
A solvent mask was calculated and 1562 electrons were 
found in a volume of 5686\%A^3^ in 1 void per unit cell. 
This is consistent with the presence of 
1[H2O], 4[C2H2Cl4] per Formula Unit 
which account for 1352 electrons 
per unit cell.
;
_smtbx_masks_void_probe_radius 1.2
_smtbx_masks_void_truncation_radius 1.2
_olex2_submission_special_instructions 'No special instructions were received'

loop_
_space_group_symop_operation_xyz
'x, y, z'
'-x, -y, z'
'-x, y, -z'
'x, -y, -z'
'x+1/2, y+1/2, z'
'-x+1/2, -y+1/2, z'
'-x+1/2, y+1/2, -z'
'x+1/2, -y+1/2, -z'
'-x, -y, -z'
'x, y, -z'
'x, -y, z'
'-x, y, z'
'-x+1/2, -y+1/2, -z'
'x+1/2, y+1/2, -z'
'x+1/2, -y+1/2, z'
'-x+1/2, y+1/2, z'

loop_
_atom_site_label
_atom_site_type_symbol
_atom_site_fract_x
_atom_site_fract_y
_atom_site_fract_z
_atom_site_U_iso_or_equiv
_atom_site_adp_type
_atom_site_occupancy
_atom_site_site_symmetry_order
_atom_site_calc_flag
_atom_site_refinement_flags_posn
_atom_site_refinement_flags_adp
_atom_site_refinement_flags_occupancy
_atom_site_disorder_assembly
_atom_site_disorder_group
Au1 Au 0.500000 0.76298(2) 1.000000 0.02742(13) Uani 1 4 d S T P . .
Fe1 Fe 0.250000 0.750000 1.000000 0.0133(2) Uani 1 4 d S T P . .
N1 N 0.3445(3) 0.75849(16) 1.000000 0.0195(9) Uani 1 2 d S T P . .
C1 C 0.4019(3) 0.76076(19) 1.000000 0.0227(11) Uani 1 2 d S T P . .
C6 C 0.2681(2) 0.64050(11) 0.78448(17) 0.0290(9) Uani 1 1 d G U . . .
C3 C 0.2148(2) 0.67137(17) 0.7891(2) 0.0324(18) Uani 0.5 1 d G U P A 2
H3 H 0.181686 0.671588 0.748296 0.039 Uiso 0.5 1 calc R U P A 2
C2 C 0.21004(18) 0.70191(15) 0.8534(2) 0.0306(18) Uani 0.5 1 d G U P A 2
H2 H 0.173651 0.723003 0.856582 0.037 Uiso 0.5 1 calc R U P A 2
N2 N 0.25851(15) 0.70159(9) 0.91313(14) 0.0185(6) Uani 1 1 d G U . A .
C4 C 0.31175(19) 0.67072(15) 0.9085(2) 0.035(2) Uani 0.5 1 d G U P A 2
H4 H 0.344874 0.670504 0.949321 0.042 Uiso 0.5 1 calc R U P A 2
C5 C 0.3165(2) 0.64018(15) 0.8442(2) 0.040(2) Uani 0.5 1 d G U P A 2
H5 H 0.352910 0.619088 0.841035 0.049 Uiso 0.5 1 calc R U P A 2
C5A C 0.3080(4) 0.6797(3) 0.7878(4) 0.0261(16) Uani 0.5 1 d . U P A 1
H5A H 0.339135 0.685987 0.746237 0.031 Uiso 0.5 1 calc R U P A 1
C4A C 0.3020(4) 0.7098(3) 0.8529(4) 0.0222(15) Uani 0.5 1 d . U P A 1
H4A H 0.329283 0.736775 0.854957 0.027 Uiso 0.5 1 calc R U P A 1
C2A C 0.2233(5) 0.6623(3) 0.9124(5) 0.0290(17) Uani 0.5 1 d . U P A 1
H2A H 0.193184 0.656103 0.955043 0.035 Uiso 0.5 1 calc R U P A 1
C3A C 0.2297(6) 0.6302(3) 0.8507(5) 0.038(2) Uani 0.5 1 d . U P A 1
H3A H 0.207507 0.601103 0.854135 0.045 Uiso 0.5 1 calc R U P A 1
C7 C 0.2723(2) 0.60781(13) 0.71239(18) 0.0343(9) Uani 1 1 d G U . . .
C10A C 0.3274(2) 0.61012(18) 0.6618(3) 0.0466(18) Uani 0.5 1 d G U P B 2
H10A H 0.362997 0.630864 0.673558 0.056 Uiso 0.5 1 calc R U P B 2
C11A C 0.3305(2) 0.58209(19) 0.5940(3) 0.0451(17) Uani 0.5 1 d G U P B 2
H11A H 0.368107 0.583676 0.559429 0.054 Uiso 0.5 1 calc R U P B 2
C12 C 0.2784(2) 0.55175(12) 0.57680(18) 0.0357(10) Uani 1 1 d G U . B .
C9A C 0.2233(2) 0.54943(18) 0.6274(3) 0.0446(19) Uani 0.5 1 d G U P B 2
H9A H 0.187726 0.528696 0.615627 0.053 Uiso 0.5 1 calc R U P B 2
C8A C 0.2203(2) 0.57746(19) 0.6952(3) 0.0431(19) Uani 0.5 1 d G U P B 2
H8A H 0.182614 0.575883 0.729757 0.052 Uiso 0.5 1 calc R U P B 2
C10 C 0.3209(6) 0.5751(4) 0.7038(6) 0.0407(17) Uani 0.5 1 d . U P B 1
H10 H 0.353413 0.571288 0.744782 0.049 Uiso 0.5 1 calc R U P B 1
C11 C 0.3235(6) 0.5470(4) 0.6350(6) 0.0445(18) Uani 0.5 1 d . U P B 1
H11 H 0.357709 0.524345 0.629904 0.053 Uiso 0.5 1 calc R U P B 1
C9 C 0.2428(7) 0.5908(4) 0.5757(7) 0.056(2) Uani 0.5 1 d . U P B 1
H9 H 0.219668 0.598649 0.527876 0.067 Uiso 0.5 1 calc R U P B 1
C8 C 0.2378(7) 0.6209(4) 0.6414(7) 0.055(2) Uani 0.5 1 d . U P B 1
H8 H 0.212484 0.648782 0.638699 0.067 Uiso 0.5 1 calc R U P B 1
C13 C 0.2796(4) 0.52373(19) 0.500000 0.0338(15) Uani 1 2 d S T P . .
Br1 Br 0.500000 0.6651(2) 0.9104(4) 0.0448(8) Uani 0.125 2 d S TU P C 1
Br1A Br 0.500000 0.6336(3) 0.8993(4) 0.0511(8) Uani 0.125 2 d S TU P D 2
Br1B Br 0.5732(2) 0.63818(17) 0.9266(3) 0.0481(7) Uani 0.125 1 d . U P E 3

loop_
_atom_site_aniso_label
_atom_site_aniso_U_11
_atom_site_aniso_U_22
_atom_site_aniso_U_33
_atom_site_aniso_U_23
_atom_site_aniso_U_13
_atom_site_aniso_U_12
Au1 0.01864(18) 0.0338(2) 0.02979(19) 0.000 0.000 0.000
Fe1 0.0174(5) 0.0139(4) 0.0087(4) 0.000 0.000 0.0021(4)
N1 0.023(2) 0.023(2) 0.0124(19) 0.000 0.000 0.0027(17)
C1 0.015(3) 0.028(3) 0.025(3) 0.000 0.000 -0.002(2)
C6 0.047(2) 0.0218(18) 0.0183(17) -0.0034(14) -0.0008(17) 0.0024(17)
C3 0.040(5) 0.038(5) 0.020(4) -0.010(3) -0.008(3) 0.003(4)
C2 0.028(4) 0.045(5) 0.019(3) -0.006(3) -0.004(3) 0.012(4)
N2 0.0271(16) 0.0164(13) 0.0119(13) 0.0006(11) 0.0006(11) 0.0034(12)
C4 0.047(5) 0.034(4) 0.023(4) -0.001(3) -0.008(4) 0.021(4)
C5 0.054(6) 0.044(5) 0.024(4) -0.011(4) -0.011(4) 0.026(4)
C5A 0.036(4) 0.029(4) 0.013(3) -0.006(3) 0.005(3) 0.003(3)
C4A 0.029(4) 0.024(4) 0.014(3) -0.007(3) 0.002(3) -0.002(3)
C2A 0.049(5) 0.022(4) 0.016(3) 0.002(3) 0.007(3) -0.004(3)
C3A 0.074(7) 0.019(4) 0.020(4) -0.007(3) 0.008(4) -0.013(4)
C7 0.061(3) 0.0245(18) 0.0178(17) -0.0048(14) -0.0006(18) 0.0059(18)
C10A 0.061(4) 0.047(4) 0.031(3) -0.017(3) 0.007(3) 0.001(3)
C11A 0.065(4) 0.043(4) 0.027(3) -0.016(3) 0.005(3) -0.001(3)
C12 0.071(3) 0.0225(18) 0.0133(15) -0.0046(14) -0.0009(18) -0.0008(19)
C9A 0.072(5) 0.038(4) 0.023(3) -0.011(3) 0.004(3) -0.010(4)
C8A 0.065(4) 0.035(4) 0.029(3) -0.014(3) 0.006(4) -0.008(3)
C10 0.054(4) 0.042(4) 0.026(3) -0.015(3) -0.004(3) 0.006(3)
C11 0.058(4) 0.046(4) 0.030(3) -0.017(3) 0.000(3) 0.007(3)
C9 0.091(5) 0.046(4) 0.031(3) -0.016(3) -0.008(4) 0.014(4)
C8 0.087(5) 0.046(4) 0.034(4) -0.010(3) -0.008(4) 0.019(4)
C13 0.079(5) 0.015(3) 0.007(2) 0.000 0.000 -0.002(3)
Br1 0.0355(17) 0.0506(19) 0.0483(18) -0.0130(17) 0.000 0.000
Br1A 0.0429(17) 0.0590(19) 0.0514(18) -0.0073(17) 0.000 0.000
Br1B 0.0395(16) 0.0549(18) 0.0499(17) -0.0102(15) -0.0003(7) -0.0018(7)

loop_
_atom_type_symbol
_atom_type_description
_atom_type_scat_dispersion_real
_atom_type_scat_dispersion_imag
_atom_type_scat_source
Au Au -2.0133 8.8022 'International Tables Vol C Tables 4.2.6.8 and 6.1.1.4'
Br Br -0.2901 2.4595 'International Tables Vol C Tables 4.2.6.8 and 6.1.1.4'
C C 0.0033 0.0016 'International Tables Vol C Tables 4.2.6.8 and 6.1.1.4'
Cl Cl 0.1484 0.1585 'International Tables Vol C Tables 4.2.6.8 and 6.1.1.4'
Fe Fe 0.3463 0.8444 'International Tables Vol C Tables 4.2.6.8 and 6.1.1.4'
H H 0.0000 0.0000 'International Tables Vol C Tables 4.2.6.8 and 6.1.1.4'
N N 0.0061 0.0033 'International Tables Vol C Tables 4.2.6.8 and 6.1.1.4'
O O 0.0106 0.0060 'International Tables Vol C Tables 4.2.6.8 and 6.1.1.4'

loop_
_geom_angle_atom_site_label_1
_geom_angle_atom_site_label_2
_geom_angle_atom_site_label_3
_geom_angle
_geom_angle_site_symmetry_1
_geom_angle_site_symmetry_3
_geom_angle_publ_flag
C1 Au1 C1 176.3(3) . 3_657 ?
N1 Fe1 N1 180.0 . 13_567 ?
N1 Fe1 N2 89.72(13) 13_567 . ?
N1 Fe1 N2 89.7(3) . 13_567 ?
N1 Fe1 N2 90.3(3) 13_567 6_565 ?
N1 Fe1 N2 90.3(3) . 10_557 ?
N1 Fe1 N2 90.3(3) 13_567 13_567 ?
N1 Fe1 N2 89.7(3) . 6_565 ?
N1 Fe1 N2 90.28(13) . . ?
N1 Fe1 N2 89.7(3) 13_567 10_557 ?
N2 Fe1 N2 91.7(2) . 10_557 ?
N2 Fe1 N2 180.0(5) 10_557 6_565 ?
N2 Fe1 N2 180.0(3) . 13_567 ?
N2 Fe1 N2 88.3(2) . 6_565 ?
N2 Fe1 N2 91.7(4) 13_567 6_565 ?
N2 Fe1 N2 88.3(4) 13_567 10_557 ?
C1 N1 Fe1 175.9(5) . . ?
N1 C1 Au1 178.6(5) . . ?
C3 C6 C5 120.0 . . ?
C3 C6 C7 118.7(3) . . ?
C5 C6 C7 121.3(3) . . ?
C5A C6 C7 120.1(4) . . ?
C3A C6 C5A 117.8(5) . . ?
C3A C6 C7 121.9(5) . . ?
C6 C3 H3 120.0 . . ?
C2 C3 C6 120.0 . . ?
C2 C3 H3 120.0 . . ?
C3 C2 H2 120.0 . . ?
C3 C2 N2 120.0 . . ?
N2 C2 H2 120.0 . . ?
C2 N2 Fe1 116.77(16) . . ?
C2 N2 C4 120.0 . . ?
C4 N2 Fe1 123.12(16) . . ?
C4A N2 Fe1 117.8(4) . . ?
C2A N2 Fe1 123.3(4) . . ?
C2A N2 C4A 118.8(5) . . ?
N2 C4 H4 120.0 . . ?
C5 C4 N2 120.0 . . ?
C5 C4 H4 120.0 . . ?
C6 C5 H5 120.0 . . ?
C4 C5 C6 120.0 . . ?
C4 C5 H5 120.0 . . ?
C6 C5A H5A 120.4 . . ?
C6 C5A C4A 119.3(7) . . ?
C4A C5A H5A 120.4 . . ?
N2 C4A C5A 121.7(7) . . ?
N2 C4A H4A 119.2 . . ?
C5A C4A H4A 119.2 . . ?
N2 C2A H2A 119.2 . . ?
N2 C2A C3A 121.6(7) . . ?
C3A C2A H2A 119.2 . . ?
C6 C3A C2A 120.1(7) . . ?
C6 C3A H3A 120.0 . . ?
C2A C3A H3A 120.0 . . ?
C10A C7 C6 119.4(3) . . ?
C10A C7 C8A 120.0 . . ?
C8A C7 C6 120.5(3) . . ?
C10 C7 C6 123.3(5) . . ?
C10 C7 C8 116.4(6) . . ?
C8 C7 C6 117.6(5) . . ?
C7 C10A H10A 120.0 . . ?
C7 C10A C11A 120.0 . . ?
C11A C10A H10A 120.0 . . ?
C10A C11A H11A 120.0 . . ?
C12 C11A C10A 120.0 . . ?
C12 C11A H11A 120.0 . . ?
C11A C12 C9A 120.0 . . ?
C11A C12 C13 119.9(4) . . ?
C9A C12 C13 120.0(4) . . ?
C11 C12 C13 123.4(6) . . ?
C9 C12 C11 117.3(7) . . ?
C9 C12 C13 116.6(6) . . ?
C12 C9A H9A 120.0 . . ?
C8A C9A C12 120.0 . . ?
C8A C9A H9A 120.0 . . ?
C7 C8A H8A 120.0 . . ?
C9A C8A C7 120.0 . . ?
C9A C8A H8A 120.0 . . ?
C7 C10 H10 119.6 . . ?
C7 C10 C11 120.7(9) . . ?
C11 C10 H10 119.6 . . ?
C12 C11 C10 120.7(9) . . ?
C12 C11 H11 119.7 . . ?
C10 C11 H11 119.7 . . ?
C12 C9 H9 118.3 . . ?
C12 C9 C8 123.5(10) . . ?
C8 C9 H9 118.3 . . ?
C7 C8 H8 121.6 . . ?
C9 C8 C7 116.8(10) . . ?
C9 C8 H8 121.6 . . ?
C12 C13 C12 115.5(6) 10_556 . ?
C13 C13 C12 122.2(2) 11_565 . ?
C13 C13 C12 122.2(3) 11_565 10_556 ?

loop_
_geom_bond_atom_site_label_1
_geom_bond_atom_site_label_2
_geom_bond_distance
_geom_bond_site_symmetry_2
_geom_bond_publ_flag
Au1 C1 1.966(6) . ?
Au1 C1 1.966(6) 3_657 ?
Fe1 N1 1.908(5) . ?
Fe1 N1 1.908(5) 13_567 ?
Fe1 N2 2.017(2) 13_567 ?
Fe1 N2 2.017(4) 6_565 ?
Fe1 N2 2.017(4) 10_557 ?
Fe1 N2 2.017(2) . ?
N1 C1 1.150(8) . ?
C6 C3 1.3900 . ?
C6 C5 1.3900 . ?
C6 C5A 1.384(10) . ?
C6 C3A 1.377(10) . ?
C6 C7 1.529(3) . ?
C3 H3 0.9500 . ?
C3 C2 1.3900 . ?
C2 H2 0.9500 . ?
C2 N2 1.3900 . ?
N2 C4 1.3900 . ?
N2 C4A 1.350(8) . ?
N2 C2A 1.333(9) . ?
C4 H4 0.9500 . ?
C4 C5 1.3900 . ?
C5 H5 0.9500 . ?
C5A H5A 0.9500 . ?
C5A C4A 1.394(10) . ?
C4A H4A 0.9500 . ?
C2A H2A 0.9500 . ?
C2A C3A 1.388(11) . ?
C3A H3A 0.9500 . ?
C7 C10A 1.3900 . ?
C7 C8A 1.3900 . ?
C7 C10 1.361(11) . ?
C7 C8 1.421(12) . ?
C10A H10A 0.9500 . ?
C10A C11A 1.3900 . ?
C11A H11A 0.9500 . ?
C11A C12 1.3900 . ?
C12 C9A 1.3900 . ?
C12 C11 1.332(12) . ?
C12 C9 1.331(12) . ?
C12 C13 1.513(4) . ?
C9A H9A 0.9500 . ?
C9A C8A 1.3900 . ?
C8A H8A 0.9500 . ?
C10 H10 0.9500 . ?
C10 C11 1.405(12) . ?
C11 H11 0.9500 . ?
C9 H9 0.9500 . ?
C9 C8 1.401(14) . ?
C8 H8 0.9500 . ?
C13 C13 1.366(11) 11_565 ?
Br1B Br1B 2.446(9) 10_557 ?

loop_
_geom_torsion_atom_site_label_1
_geom_torsion_atom_site_label_2
_geom_torsion_atom_site_label_3
_geom_torsion_atom_site_label_4
_geom_torsion
_geom_torsion_site_symmetry_1
_geom_torsion_site_symmetry_2
_geom_torsion_site_symmetry_3
_geom_torsion_site_symmetry_4
_geom_torsion_publ_flag
Fe1 N2 C4 C5 -176.0(2) . . . . ?
Fe1 N2 C4A C5A -175.8(6) . . . . ?
Fe1 N2 C2A C3A 178.8(7) . . . . ?
C6 C3 C2 N2 0.0 . . . . ?
C6 C5A C4A N2 0.4(12) . . . . ?
C6 C7 C10A C11A -177.0(3) . . . . ?
C6 C7 C8A C9A 177.0(3) . . . . ?
C6 C7 C10 C11 -178.0(8) . . . . ?
C6 C7 C8 C9 179.3(10) . . . . ?
C3 C6 C5 C4 0.0 . . . . ?
C3 C6 C7 C10A 119.4(4) . . . . ?
C3 C6 C7 C8A -57.6(5) . . . . ?
C3 C2 N2 Fe1 176.24(19) . . . . ?
C3 C2 N2 C4 0.0 . . . . ?
C2 N2 C4 C5 0.0 . . . . ?
N2 C4 C5 C6 0.0 . . . . ?
N2 C2A C3A C6 -6.3(15) . . . . ?
C5 C6 C3 C2 0.0 . . . . ?
C5 C6 C7 C10A -59.8(5) . . . . ?
C5 C6 C7 C8A 123.2(4) . . . . ?
C5A C6 C3A C2A 10.5(13) . . . . ?
C5A C6 C7 C10 80.5(8) . . . . ?
C5A C6 C7 C8 -79.9(9) . . . . ?
C4A N2 C2A C3A -1.1(12) . . . . ?
C2A N2 C4A C5A 4.0(11) . . . . ?
C3A C6 C5A C4A -7.6(11) . . . . ?
C3A C6 C7 C10 -93.6(9) . . . . ?
C3A C6 C7 C8 106.0(10) . . . . ?
C7 C6 C3 C2 -179.2(3) . . . . ?
C7 C6 C5 C4 179.2(3) . . . . ?
C7 C6 C5A C4A 178.2(6) . . . . ?
C7 C6 C3A C2A -175.4(8) . . . . ?
C7 C10A C11A C12 0.0 . . . . ?
C7 C10 C11 C12 0.0(17) . . . . ?
C10A C7 C8A C9A 0.0 . . . . ?
C10A C11A C12 C9A 0.0 . . . . ?
C10A C11A C12 C13 175.7(4) . . . . ?
C11A C12 C9A C8A 0.0 . . . . ?
C11A C12 C13 C12 -62.3(8) . . . 10_556 ?
C11A C12 C13 C13 119.7(3) . . . 11_565 ?
C12 C9A C8A C7 0.0 . . . . ?
C12 C9 C8 C7 -1(2) . . . . ?
C9A C12 C13 C12 113.5(6) . . . 10_556 ?
C9A C12 C13 C13 -64.6(5) . . . 11_565 ?
C8A C7 C10A C11A 0.0 . . . . ?
C10 C7 C8 C9 17.6(16) . . . . ?
C11 C12 C9 C8 -16.7(18) . . . . ?
C11 C12 C13 C12 -126.1(9) . . . 10_556 ?
C11 C12 C13 C13 55.8(8) . . . 11_565 ?
C9 C12 C11 C10 17.2(15) . . . . ?
C9 C12 C13 C12 34.8(12) . . . 10_556 ?
C9 C12 C13 C13 -143.3(7) . . . 11_565 ?
C8 C7 C10 C11 -17.4(14) . . . . ?
C13 C12 C9A C8A -175.7(4) . . . . ?
C13 C12 C11 C10 177.9(8) . . . . ?
C13 C12 C9 C8 -178.8(12) . . . . ?

loop_
_smtbx_masks_void_nr
_smtbx_masks_void_average_x
_smtbx_masks_void_average_y
_smtbx_masks_void_average_z
_smtbx_masks_void_volume
_smtbx_masks_void_count_electrons
_smtbx_masks_void_content
1 0.026 -0.508 -0.414 5685.5 1562.5 '4 H2O,18 C2H2Cl4'
